data_1527675
loop_
_publ_author_name
'Koskenlinna, M.'
'Valkonen, J.'

_publ_section_title
;
 Crystal structure of manganese(III) hydrogen selenite diselenite, Mn H
 (Se O3) (Se2 O5)
;
_journal_name_full 'Acta Chemica Scandinavica, Series A: (28,1974-)'
_journal_page_first 638
_journal_page_last 640
_journal_volume 31
_journal_year 1977
_chemical_formula_sum 'H Mn O8 Se3'
_chemical_name_systematic 'Mn H (Se O3) (Se2 O5)'
_space_group_IT_number 14
_symmetry_space_group_name_Hall '-P 2yn'
_symmetry_space_group_name_H-M 'P 1 21/n 1'
_cell_angle_alpha 90
_cell_angle_beta 92.82
_cell_angle_gamma 90
_cell_formula_units_Z 4
_cell_length_a 7.451
_cell_length_b 12.583
_cell_length_c 7.575
_cell_volume 709.341
_citation_journal_id_ASTM ACAPCT
_cod_data_source_file Koskenlinna_ACAPCT_1977_788.cif
_cod_data_source_block H1Mn1O8Se3
_cod_original_cell_volume 709.3412
_cod_original_sg_symbol_Hall '-P 2ybc (x-z,y,z)'
_cod_original_formula_sum 'H1 Mn1 O8 Se3'
_cod_database_code 1527675

loop_
_symmetry_equiv_pos_as_xyz
x,y,z
-x+1/2,y+1/2,-z+1/2
-x,-y,-z
x-1/2,-y-1/2,z-1/2

loop_
_atom_site_label
_atom_site_type_symbol
_atom_site_fract_x
_atom_site_fract_y
_atom_site_fract_z
_atom_site_occupancy
_atom_site_U_iso_or_equiv
Se3 Se+4 0.7258 0.5148 0.4281 1 0.0
O6 O-2 0.6099 0.404 0.4583 1 0.0
O4 O-2 0.6222 0.7603 0.451 1 0.0
Se2 Se+4 0.0668 0.633 0.0677 1 0.0
O8 O-2 0.5384 0.193 0.2511 1 0.0
Se1 Se+4 0.052 0.7988 0.3869 1 0.0
O3 O-2 0.2667 0.597 0.1577 1 0.0
Mn1 Mn+3 0.4387 0.6792 0.3055 1 0.0
O7 O-2 0.6001 0.9606 0.1963 1 0.0
O2 O-2 0.2742 0.793 0.344 1 0.0
O1 O-2 0.5337 0.7647 0.078 1 0.0
O5 O-2 0.8891 0.072 0.2466 1 0.0
